data_2009888
loop_
_publ_author_name
'Bachechi, Fiorella'

_publ_contact_author
;
     Dr. Fiorella Bachechi
     Istituto di Strutturistica Chimica
     "Giordano Giacomello", C.N.R
     Area della Ricerca di Roma
     P.O. Box 10
     I-00016 Monterotondo Stazione (Roma)
     Italy
;
_publ_section_title
;
 A tri-\m-chloro dirhodium (III) complex
 [Rh~2~(\m-Cl)~3~(triphos)~2~](CF~3~SO~3~)~3~ [triphos =
 CH~3~C(CH~2~PPh~2~)~3~]
;
_journal_issue 7
_journal_name_full 'Acta Crystallographica Section C'
_journal_page_first 1069
_journal_page_last 1072
_journal_paper_doi 10.1107/S0108270194001095
_journal_volume 50
_journal_year 1994
_chemical_formula_moiety 'C82 H78 Cl3 P6 Rh2,3C F3 O3 S'
_chemical_formula_sum 'C85 H78 Cl3 F9 O9 P6 Rh2 S3'
_chemical_formula_weight 2008.7
_chemical_name_systematic
;
tris(\m-chloro)-bis[1,1,1-tris(diphenylphosphinomethyl)ethane-
P, P', P'']dirhodium(III) trifluoromethanesulfonate
;
_symmetry_cell_setting cubic
_symmetry_space_group_name_Hall '-P 2ac 2ab 3 '
_symmetry_space_group_name_H-M 'P a -3'
_cell_angle_alpha 90.00000
_cell_angle_beta 90.00000
_cell_angle_gamma 90.00000
_cell_formula_units_Z 8.00
_cell_length_a 26.430(6)
_cell_length_b 26.430(6)
_cell_length_c 26.430(6)
_cell_measurement_reflns_used 25
_cell_measurement_temperature 295
_cell_measurement_theta_max 18.0
_cell_measurement_theta_min 14.0
_cell_volume 18463(7)
_computing_structure_refinement 'CAOS (Cerrini & Spagna, 1977)'
_computing_structure_solution 'CAOS (Cerrini & Spagna, 1977)'
_diffrn_ambient_temperature 298
_diffrn_measurement_device 'Syntex P2~1~'
_diffrn_measurement_method 'profile data from \w scans'
_diffrn_radiation_monochromator 'equatorial mounted graphite'
_diffrn_radiation_type 'Mo K\a'
_diffrn_radiation_wavelength 0.71073
_diffrn_reflns_av_R_equivalents 0.0153
_diffrn_reflns_limit_h_max 26
_diffrn_reflns_limit_h_min 0
_diffrn_reflns_limit_k_max 26
_diffrn_reflns_limit_k_min 0
_diffrn_reflns_limit_l_max 26
_diffrn_reflns_limit_l_min 0
_diffrn_reflns_number 6681
_diffrn_reflns_theta_max 28.0
_diffrn_reflns_theta_min 1.5
_diffrn_standards_decay_% 8.0
_diffrn_standards_interval_count 100
_diffrn_standards_number 3
_exptl_absorpt_coefficient_mu 0.6776
_exptl_absorpt_correction_T_max 1.00
_exptl_absorpt_correction_T_min 0.22
_exptl_absorpt_correction_type 'empirical with \y-scan at \c=90\%, normal'
_exptl_crystal_colour Yellow
_exptl_crystal_density_diffrn 1.448
_exptl_crystal_description Prism
_exptl_crystal_F_000 8160
_exptl_crystal_size_max 0.5
_exptl_crystal_size_mid 0.3
_exptl_crystal_size_min 0.2
_refine_diff_density_max 0.30
_refine_diff_density_min -0.28
_refine_ls_goodness_of_fit_obs 4.12
_refine_ls_hydrogen_treatment 'riding on the parent carbon atom'
_refine_ls_matrix_type full
_refine_ls_number_parameters 346
_refine_ls_number_reflns 1792
_refine_ls_R_factor_obs 0.0680
_refine_ls_shift/esd_max 0.90
_refine_ls_structure_factor_coef F
_refine_ls_weighting_scheme 'sigma w = 1/\s^2^(F^2^)'
_refine_ls_wR_factor_obs 0.0759
_reflns_number_observed 1782
_reflns_number_total 3893
_reflns_observed_criterion >3\s(I)
_cod_data_source_file na1075.cif
_cod_data_source_block BACHECHI
_cod_original_cell_volume 18462(7)
_cod_original_sg_symbol_H-M 'P a  -3 '
_cod_database_code 2009888

loop_
_atom_site_label
_atom_site_fract_x
_atom_site_fract_y
_atom_site_fract_z
_atom_site_U_iso_or_equiv
_atom_site_thermal_displace_type
Rh(1) 0.22190(10) 0.22190(10) 0.22190(10) 0.0340(10) ?
Rh(2) 0.29650(10) 0.29650(10) 0.29650(10) 0.0350(10) ?
C(14) 0.1435(8) 0.1435(8) 0.1435(8) 0.050(10) ?
C(15) 0.1101(8) 0.1101(8) 0.1101(8) 0.060(10) ?
C(24) 0.3773(8) 0.3773(8) 0.3773(8) 0.050(10) ?
C(25) 0.4094(8) 0.4094(8) 0.4094(8) 0.060(10) ?
P(1) 0.2110(2) 0.1352(2) 0.2314(2) 0.041(2) ?
P(4) 0.3824(2) 0.3105(2) 0.2856(2) 0.045(2) ?
Cl(1) 0.2123(2) 0.2568(2) 0.3080(2) 0.045(2) ?
C(11) 0.1627(7) 0.1083(7) 0.1870(7) 0.050(10) ?
C(16) 0.1917(6) 0.1117(6) 0.2946(7) 0.040(10) ?
C(17) 0.2139(8) 0.1312(8) 0.3388(8) 0.070(10) ?
C(18) 0.2030(10) 0.1155(9) 0.3860(8) 0.070(10) ?
C(19) 0.1690(10) 0.0745(9) 0.3910(10) 0.070(10) ?
C(110) 0.1490(10) 0.0538(9) 0.3500(10) 0.080(10) ?
C(111) 0.1609(7) 0.0705(7) 0.3006(8) 0.060(10) ?
C(112) 0.2700(7) 0.0991(7) 0.2182(9) 0.060(10) ?
C(113) 0.3051(7) 0.0911(8) 0.2581(8) 0.060(10) ?
C(114) 0.3504(9) 0.0676(9) 0.2470(10) 0.070(10) ?
C(115) 0.3612(8) 0.0516(9) 0.2000(10) 0.070(10) ?
C(116) 0.3287(7) 0.0581(8) 0.1620(10) 0.070(10) ?
C(117) 0.2818(7) 0.0817(7) 0.1704(9) 0.070(10) ?
C(21) 0.4074(8) 0.3578(7) 0.3323(8) 0.050(10) ?
C(26) 0.4190(7) 0.2518(7) 0.2933(9) 0.050(10) ?
C(27) 0.4414(7) 0.2408(8) 0.3391(9) 0.060(10) ?
C(28) 0.4680(8) 0.1942(9) 0.3442(9) 0.070(10) ?
C(29) 0.4728(8) 0.1622(9) 0.3050(10) 0.080(10) ?
C(210) 0.4532(7) 0.1734(8) 0.2609(9) 0.070(10) ?
C(211) 0.4260(8) 0.2197(8) 0.2535(9) 0.070(10) ?
C(212) 0.4077(9) 0.3320(7) 0.2262(9) 0.060(10) ?
C(213) 0.4600(8) 0.3399(8) 0.2180(10) 0.070(10) ?
C(214) 0.4780(10) 0.3570(10) 0.1700(10) 0.09(2) ?
C(215) 0.4540(10) 0.3630(10) 0.131(2) 0.080(10) ?
C(216) 0.408(2) 0.3590(10) 0.1350(10) 0.08(2) ?
C(217) 0.3796(9) 0.3409(9) 0.1830(10) 0.080(10) ?
S(1) 0.0249(3) 0.0232(3) 0.2588(3) 0.085(3) ?
C(42) -0.0120(10) 0.0000(10) 0.2100(10) 0.090(10) ?
O(1) 0.0562(6) 0.0573(6) 0.2306(7) 0.090(10) ?
O(2) -0.0104(7) 0.0453(8) 0.2935(9) 0.130(10) ?
O(3) 0.0489(7) -0.0207(7) 0.2808(8) 0.110(10) ?
F(1) -0.0408(6) 0.0336(7) 0.1861(7) 0.120(10) ?
F(2) 0.0111(8) -0.0252(7) 0.1737(7) 0.140(10) ?
F(3) -0.0458(8) -0.0360(8) 0.2272(8) 0.160(10) ?
H(1) 0.2363(8) 0.1589(8) 0.3334(8) ? ?
H(2) 0.2200(10) 0.1315(9) 0.4145(8) ? ?
H(3) 0.1610(10) 0.0610(9) 0.4240(10) ? ?
H(4) 0.1250(10) 0.0270(9) 0.3540(10) ? ?
H(5) 0.1463(7) 0.0551(7) 0.2715(8) ? ?
H(6) 0.2985(7) 0.1021(8) 0.2917(8) ? ?
H(7) 0.3745(9) 0.0615(9) 0.2730(10) ? ?
H(8) 0.3930(8) 0.0365(9) 0.1920(10) ? ?
H(9) 0.3368(7) 0.0461(8) 0.1290(10) ? ?
H(10) 0.2577(7) 0.0860(7) 0.1438(9) ? ?
H(11) 0.4399(7) 0.2636(8) 0.3678(9) ? ?
H(12) 0.4842(8) 0.1859(9) 0.3754(9) ? ?
H(13) 0.4892(8) 0.1301(9) 0.3090(10) ? ?
H(14) 0.4583(7) 0.1508(8) 0.2330(9) ? ?
H(15) 0.4131(8) 0.2274(8) 0.2204(9) ? ?
H(16) 0.4816(8) 0.3320(8) 0.2460(10) ? ?
H(17) 0.5130(10) 0.3670(10) 0.1700(10) ? ?
H(18) 0.4700(10) 0.3670(10) 0.099(2) ? ?
H(19) 0.388(2) 0.3700(10) 0.1060(10) ? ?
H(20) 0.3439(9) 0.3368(9) 0.1840(10) ? ?
H(21) 0.0980 0.1300 0.0820 ? ?
H(24) 0.3910 0.4230 0.4380 ? ?
H(27) 0.1336(7) 0.1007(7) 0.2068(7) ? ?
H(28) 0.1756(7) 0.0777(7) 0.1728(7) ? ?
H(29) 0.4182(8) 0.3866(7) 0.3134(8) ? ?
H(30) 0.4362(8) 0.3416(7) 0.3464(8) ? ?

loop_
_atom_type_symbol
_atom_type_description
_atom_type_scat_dispersion_real
_atom_type_scat_dispersion_imag
_atom_type_scat_source
C Carbon .002 .002 'IntTabIV  Tab.2.2A 2.3.1'
O Oxygen .008 .006 'IntTabIV  Tab.2.2A 2.3.1'
H Hydrogen .000 .000 'IntTabIV  Tab.2.2C      '
F Fluorine .014 .010 'IntTabIV  Tab.2.2A 2.3.1'
P Phosphorus .090 .095 'IntTabIV  Tab.2.2A 2.3.1'
S Sulfur .110 .124 'IntTabIV  Tab.2.2A 2.3.1'
Cl Chlorine .132 .159 'IntTabIV  Tab.2.2A 2.3.1'
Rh Rhodium -1.287 .919 'IntTabIV  Tab.2.2A 2.3.1'

loop_
_geom_angle_atom_site_label_1
_geom_angle_atom_site_label_2
_geom_angle_atom_site_label_3
_geom_angle
_geom_angle_publ_flag
Rh(1) Cl(1) Rh(2) 87.30(10) yes
Cl(1) Rh(1) Cl(1') 77.80(10) yes
Cl(1) Rh(2) Cl(1') 77.40(10) yes
P(1) Rh(1) P(1') 89.90(10) yes
P(1) Rh(1) Cl(1) 104.8(2) yes
P(1) Rh(1) Cl(1') 88.40(10) yes
P(1) Rh(1) Cl(1") 165.20(10) yes
P(4) Rh(2) P(4') 89.10(10) yes
P(4) Rh(2) Cl(1) 164.2(2) yes
P(4) Rh(2) Cl(1') 88.30(10) yes
P(4) Rh(2) Cl(1") 106.50(10) yes
C(16) P(1) C(11) 104.5(8) yes
C(112) P(1) C(11) 104.8(9) yes
C(112) P(1) C(16) 103.1(9) yes
C(26) P(4) C(21) 107.7(9) yes
C(212) P(4) C(21) 103.4(9) yes
C(212) P(4) C(26) 99.5(9) yes
C(11) C(14) C(15) 105.0(10) yes
P(1) C(11) C(14) 117.0(10) yes
C(17) C(16) P(1) 120.0(10) yes
C(111) C(16) P(1) 122.0(10) yes
C(113) C(112) P(1) 118.0(10) yes
C(117) C(112) P(1) 122.0(10) yes
C(21) C(24) C(25) 110.0(10) yes
P(4) C(21) C(24) 123.0(10) yes
C(27) C(26) P(4) 119.0(10) yes
C(211) C(26) P(4) 120.0(10) yes
C(213) C(212) P(4) 123.0(10) yes
C(217) C(212) P(4) 125.0(10) yes
C(111) C(16) C(17) 116.0(10) no
C(18) C(17) C(16) 124(2) no
C(19) C(18) C(17) 117(2) no
C(110) C(19) C(18) 118(2) no
C(111) C(110) C(19) 123(2) no
C(110) C(111) C(16) 119.0(10) no
C(117) C(112) C(113) 118.0(10) no
C(114) C(113) C(112) 118(2) no
C(115) C(114) C(113) 121(2) no
C(116) C(115) C(114) 121(2) no
C(117) C(116) C(115) 121(2) no
C(116) C(117) C(112) 119(2) no
C(211) C(26) C(27) 119.0(10) no
C(28) C(27) C(26) 118(2) no
C(29) C(28) C(27) 121(2) no
C(210) C(29) C(28) 120(2) no
C(211) C(210) C(29) 120(2) no
C(210) C(211) C(26) 119(2) no
C(217) C(212) C(213) 111(2) no
C(214) C(213) C(212) 120(2) no
C(215) C(214) C(213) 128(3) no
C(216) C(215) C(214) 114(3) no
C(217) C(216) C(215) 125(3) no
C(216) C(217) C(212) 118(2) no
O(1) S(1) C(42) 99.0(10) no
O(2) S(1) C(42) 104.0(10) no
O(2) S(1) O(1) 116.0(10) no
O(3) S(1) C(42) 104.0(10) no
O(3) S(1) O(1) 117.0(10) no
O(3) S(1) O(2) 110.0(10) no
F(1) C(42) S(1) 115(2) no
F(2) C(42) S(1) 117(2) no
F(2) C(42) F(1) 104(2) no
F(3) C(42) S(1) 112(2) no
F(3) C(42) F(1) 104(2) no
F(3) C(42) F(2) 101(2) no

loop_
_geom_bond_atom_site_label_1
_geom_bond_atom_site_label_2
_geom_bond_distance
_geom_bond_publ_flag
Rh(1) Rh(2) 3.4140(10) yes
Rh(1) P(1) 2.321(5) yes
Rh(1) Cl(1) 2.469(5) yes
Rh(2) P(4) 2.319(4) yes
Rh(2) Cl(1) 2.478(5) yes
P(1) C(11) 1.870(10) yes
P(1) C(16) 1.850(10) yes
P(1) C(112) 1.86(2) yes
P(4) C(21) 1.87(2) yes
P(4) C(26) 1.840(10) yes
P(4) C(212) 1.79(2) yes
C(14) C(15) 1.52(2) yes
C(14) C(11) 1.56(2) yes
C(24) C(25) 1.46(2) yes
C(24) C(21) 1.52(2) yes
C(16) C(17) 1.40(2) no
C(16) C(111) 1.36(2) no
C(17) C(18) 1.34(2) no
C(18) C(19) 1.42(3) no
C(19) C(110) 1.33(3) no
C(110) C(111) 1.39(3) no
C(112) C(113) 1.41(3) no
C(112) C(117) 1.37(3) no
C(113) C(114) 1.37(3) no
C(114) C(115) 1.35(3) no
C(115) C(116) 1.32(3) no
C(116) C(117) 1.40(2) no
C(26) C(27) 1.37(3) no
C(26) C(211) 1.36(3) no
C(27) C(28) 1.42(3) no
C(28) C(29) 1.34(3) no
C(29) C(210) 1.31(3) no
C(210) C(211) 1.43(2) no
C(212) C(213) 1.41(3) no
C(212) C(217) 1.38(3) no
C(213) C(214) 1.42(4) no
C(214) C(215) 1.21(5) no
C(215) C(216) 1.25(5) no
C(216) C(217) 1.54(4) no
S(1) C(42) 1.72(3) no
S(1) O(1) 1.430(10) no
S(1) O(2) 1.43(2) no
S(1) O(3) 1.44(2) no
C(42) F(1) 1.34(3) no
C(42) F(2) 1.32(3) no
C(42) F(3) 1.37(3) no

loop_
_geom_torsion_atom_site_label_1
_geom_torsion_atom_site_label_2
_geom_torsion_atom_site_label_3
_geom_torsion_atom_site_label_4
_geom_torsion
P(1) Rh(1) Rh(2) P(4) 86.0(2)
P(1) Rh(1) Rh(2) P(4') -156.0(2)
P(1) Rh(1) Rh(2) P(4) -34.0(2)
